data_1001624
loop_
_publ_author_name
'Gallay, J'
'Allais, G'
'Deschanvres, A'

_publ_section_title 'Structure de Cd4 As2 I3'
_journal_coden_ASTM ACBCAR
_journal_name_full 'Acta Crystallographica B (24,1968-38,1982)'
_journal_page_first 2274
_journal_page_last 2276
_journal_paper_doi 10.1107/S0567740875007388
_journal_volume 31
_journal_year 1975
_chemical_formula_structural 'Cd4 As2 I3'
_chemical_formula_sum 'As2 Cd4 I3'
_chemical_name_systematic 'Cadmium iodide arsenide (4/3/2)'
_space_group_IT_number 205
_symmetry_cell_setting cubic
_symmetry_Int_Tables_number 205
_symmetry_space_group_name_Hall '-P 2ac 2ab 3'
_symmetry_space_group_name_H-M 'P a -3'
_cell_angle_alpha 90
_cell_angle_beta 90
_cell_angle_gamma 90
_cell_formula_units_Z 8
_cell_length_a 12.993(1)
_cell_length_b 12.993(1)
_cell_length_c 12.993(1)
_cell_volume 2193.5
_exptl_crystal_density_meas 5.93(3)
_refine_ls_R_factor_all 0.08
_cod_database_code 1001624

loop_
_symmetry_equiv_pos_as_xyz
x,y,z
1/2+x,1/2-y,-z
-x,1/2+y,1/2-z
1/2-x,-y,1/2+z
y,z,x
1/2-y,-z,1/2+x
1/2+y,1/2-z,-x
-y,1/2+z,1/2-x
z,x,y
-z,1/2+x,1/2-y
1/2-z,-x,1/2+y
1/2+z,1/2-x,-y
-x,-y,-z
1/2-x,1/2+y,z
x,1/2-y,1/2+z
1/2+x,y,1/2-z
-y,-z,-x
1/2+y,z,1/2-x
1/2-y,1/2+z,x
y,1/2-z,1/2+x
-z,-x,-y
z,1/2-x,1/2+y
1/2+z,x,1/2-y
1/2-z,1/2+x,y

loop_
_atom_site_label
_atom_site_type_symbol
_atom_site_symmetry_multiplicity
_atom_site_Wyckoff_symbol
_atom_site_fract_x
_atom_site_fract_y
_atom_site_fract_z
_atom_site_occupancy
_atom_site_attached_hydrogens
_atom_site_calc_flag
I1 I1- 24 d 0.1862(2) 0.4369(2) 0.2567(2) 1. 0 d
Cd1 Cd2+ 24 d 0.0341(3) 0.0048(3) 0.2583(3) 1. 0 d
Cd2 Cd2+ 8 c 0.2176(3) 0.2176(3) 0.2176(3) 1. 0 d
As1 As3- 8 c 0.1033(3) 0.1033(3) 0.1033(3) 1. 0 d
As2 As2- 8 c 0.4467(3) 0.4467(3) 0.4467(3) 1. 0 d

loop_
_atom_type_symbol
_atom_type_oxidation_number
I1- -1.000
Cd2+ 2.000
As3- -3.000
As2- -2.000
